data_2206298
loop_
_publ_author_name
'Kai-Long Zhong'
'Wen-Jie Lu'

_publ_section_title
;<i>catena</i>-Poly[[copper(I)-di-\m-<i>trans</i>-1-(2-pyridyl)-2-(4-pyridyl)ethylene-\k^2^<i>N</i>^2^:<i>N</i>^4^;\k^2^<i>N</i>^4^:<i>N</i>^2^]
 tetrafluoroborate]
;
_journal_issue 7
_journal_name_full 'Acta Crystallographica Section E'
_journal_page_first m1416
_journal_page_last m1418
_journal_paper_doi 10.1107/S1600536805019501
_journal_volume 61
_journal_year 2005
_chemical_formula_iupac '[Cu (C12 H10 N2)2] B F4'
_chemical_formula_moiety 'C24 H20 N4 Cu + , B F4 -'
_chemical_formula_sum 'C24 H20 B Cu F4 N4'
_chemical_formula_weight 514.79
_chemical_name_systematic
;
catena-Poly[[copper(I)-di-\m-trans-1-(2-pyridyl)-2-(4-pyridyl)ethylene-
\k^2^N^2^:N^4^;\k^2^N^4^:N^2^] tetrafluoroborate]
;
_space_group_IT_number 14
_symmetry_cell_setting monoclinic
_symmetry_space_group_name_Hall '-P 2yn'
_symmetry_space_group_name_H-M 'P 1 21/n 1'
_atom_sites_solution_hydrogens geom
_atom_sites_solution_primary direct
_atom_sites_solution_secondary difmap
_audit_creation_method SHELXL97
_cell_angle_alpha 90.00
_cell_angle_beta 109.2480(10)
_cell_angle_gamma 90.00
_cell_formula_units_Z 4
_cell_length_a 9.9969(6)
_cell_length_b 16.5736(10)
_cell_length_c 14.6322(9)
_cell_measurement_reflns_used 10795
_cell_measurement_temperature 293(2)
_cell_measurement_theta_max 23
_cell_measurement_theta_min 3
_cell_volume 2288.8(2)
_computing_cell_refinement 'SAINT  (Bruker, 1998)'
_computing_data_collection 'SMART (Bruker, 1998)'
_computing_data_reduction SAINT
_computing_molecular_graphics 'SHELXTL (Bruker, 1998)'
_computing_publication_material SHELXTL
_computing_structure_refinement 'SHELXL97 (Sheldrick, 1997)'
_computing_structure_solution 'SHELXS97 (Sheldrick, 1997)'
_diffrn_ambient_temperature 293(2)
_diffrn_detector_area_resol_mean 100
_diffrn_measured_fraction_theta_full 0.999
_diffrn_measured_fraction_theta_max 0.999
_diffrn_measurement_device_type 'Bruker SMART CCD 1K area-detector'
_diffrn_measurement_method '\f and \w'
_diffrn_radiation_monochromator graphite
_diffrn_radiation_source 'fine-focus sealed tube'
_diffrn_radiation_type Mo-K\a
_diffrn_radiation_wavelength 0.71073
_diffrn_reflns_av_R_equivalents 0.0468
_diffrn_reflns_av_sigmaI/netI 0.0562
_diffrn_reflns_limit_h_max 11
_diffrn_reflns_limit_h_min -11
_diffrn_reflns_limit_k_max 19
_diffrn_reflns_limit_k_min -17
_diffrn_reflns_limit_l_max 17
_diffrn_reflns_limit_l_min -17
_diffrn_reflns_number 12314
_diffrn_reflns_theta_full 25.03
_diffrn_reflns_theta_max 25.03
_diffrn_reflns_theta_min 1.92
_diffrn_standards_number 0
_exptl_absorpt_coefficient_mu 1.007
_exptl_absorpt_correction_T_max 0.8694
_exptl_absorpt_correction_T_min 0.6961
_exptl_absorpt_correction_type multi-scan
_exptl_absorpt_process_details '(SADABS; Sheldrick, 1996)'
_exptl_crystal_colour 'dark red'
_exptl_crystal_density_diffrn 1.494
_exptl_crystal_density_method 'not measured'
_exptl_crystal_description block
_exptl_crystal_F_000 1048
_exptl_crystal_size_max 0.39
_exptl_crystal_size_mid 0.25
_exptl_crystal_size_min 0.14
_refine_diff_density_max 0.375
_refine_diff_density_min -0.315
_refine_ls_extinction_method none
_refine_ls_goodness_of_fit_ref 1.002
_refine_ls_hydrogen_treatment constr
_refine_ls_matrix_type full
_refine_ls_number_parameters 307
_refine_ls_number_reflns 4045
_refine_ls_number_restraints 0
_refine_ls_restrained_S_all 1.002
_refine_ls_R_factor_all 0.0883
_refine_ls_R_factor_gt 0.0459
_refine_ls_shift/su_max 0.000
_refine_ls_shift/su_mean 0.000
_refine_ls_structure_factor_coef Fsqd
_refine_ls_weighting_details 'calc w = 1/[\s^2^(Fo^2^)+(0.0457P)^2^] where P = (Fo^2^+2Fc^2^)/3'
_refine_ls_weighting_scheme calc
_refine_ls_wR_factor_gt 0.0993
_refine_ls_wR_factor_ref 0.1105
_reflns_number_gt 2273
_reflns_number_total 4045
_reflns_threshold_expression I>2\s(I)
_cod_data_source_file sj6104.cif
_cod_data_source_block I
_cod_original_sg_symbol_H-M 'P 21/n'
_cod_database_code 2206298
_cod_database_fobs_code 2206298

loop_
_symmetry_equiv_pos_as_xyz
'x, y, z'
'x+1/2, -y+1/2, z+1/2'
'-x, -y, -z'
'-x-1/2, y-1/2, -z-1/2'

loop_
_atom_site_label
_atom_site_fract_x
_atom_site_fract_y
_atom_site_fract_z
_atom_site_U_iso_or_equiv
_atom_site_adp_type
_atom_site_calc_flag
_atom_site_refinement_flags
_atom_site_occupancy
_atom_site_type_symbol
Cu1 0.36504(5) 0.25142(3) 0.37368(3) 0.06085(18) Uani d . 1 Cu
N1 0.1581(3) 0.21134(17) 0.3140(2) 0.0529(8) Uani d . 1 N
N2 0.4761(3) -0.17416(16) 0.5516(2) 0.0506(8) Uani d . 1 N
C1 0.0651(4) 0.2693(2) 0.2702(3) 0.0638(11) Uani d . 1 C
H1A 0.1014 0.3182 0.2579 0.077 Uiso calc R 1 H
C2 -0.0777(4) 0.2617(2) 0.2427(3) 0.0628(11) Uani d . 1 C
H2A -0.1366 0.3044 0.2131 0.075 Uiso calc R 1 H
C3 -0.1338(4) 0.1895(2) 0.2595(3) 0.0572(10) Uani d . 1 C
H3A -0.2312 0.1822 0.2419 0.069 Uiso calc R 1 H
C4 -0.0414(4) 0.1284(2) 0.3031(2) 0.0490(9) Uani d . 1 C
H4A -0.0768 0.0791 0.3151 0.059 Uiso calc R 1 H
C5 0.1026(4) 0.13966(19) 0.3291(2) 0.0459(9) Uani d . 1 C
C6 0.2040(4) 0.07448(19) 0.3701(2) 0.0486(9) Uani d . 1 C
H6A 0.2887 0.0752 0.3568 0.058 Uiso calc R 1 H
C7 0.1849(4) 0.0148(2) 0.4245(2) 0.0513(9) Uani d . 1 C
H7A 0.1012 0.0152 0.4392 0.062 Uiso calc R 1 H
C8 0.2832(4) -0.05203(19) 0.4638(2) 0.0464(9) Uani d . 1 C
C9 0.2741(4) -0.0952(2) 0.5420(3) 0.0629(11) Uani d . 1 C
H9A 0.2016 -0.0842 0.5669 0.075 Uiso calc R 1 H
C10 0.3711(4) -0.1541(2) 0.5835(3) 0.0656(11) Uani d . 1 C
H10A 0.3628 -0.1815 0.6368 0.079 Uiso calc R 1 H
C11 0.4811(4) -0.1350(2) 0.4733(3) 0.0535(10) Uani d . 1 C
H11A 0.5509 -0.1497 0.4472 0.064 Uiso calc R 1 H
C12 0.3890(4) -0.0742(2) 0.4286(3) 0.0519(9) Uani d . 1 C
H12A 0.3984 -0.0483 0.3747 0.062 Uiso calc R 1 H
N3 0.4063(3) 0.28007(18) 0.2433(2) 0.0573(8) Uani d . 1 N
N4 0.6260(4) 0.66026(17) 0.5260(2) 0.0541(8) Uani d . 1 N
C13 0.3884(5) 0.2196(2) 0.1801(3) 0.0677(11) Uani d . 1 C
H13A 0.3334 0.1758 0.1857 0.081 Uiso calc R 1 H
C14 0.4467(5) 0.2186(3) 0.1075(3) 0.0772(13) Uani d . 1 C
H14A 0.4297 0.1758 0.0640 0.093 Uiso calc R 1 H
C15 0.5300(5) 0.2816(3) 0.1007(3) 0.0815(13) Uani d . 1 C
H15A 0.5732 0.2818 0.0532 0.098 Uiso calc R 1 H
C16 0.5499(4) 0.3451(2) 0.1643(3) 0.0687(12) Uani d . 1 C
H16A 0.6061 0.3887 0.1600 0.082 Uiso calc R 1 H
C17 0.4858(4) 0.3434(2) 0.2346(3) 0.0551(10) Uani d . 1 C
C18 0.4904(4) 0.4130(2) 0.3017(3) 0.0606(11) Uani d . 1 C
H18A 0.4095 0.4239 0.3177 0.073 Uiso calc R 1 H
C19 0.6007(5) 0.4589(2) 0.3388(3) 0.0688(11) Uani d . 1 C
H19A 0.6818 0.4469 0.3237 0.083 Uiso calc R 1 H
C20 0.6072(5) 0.5288(2) 0.4034(3) 0.0572(10) Uani d . 1 C
C21 0.7346(5) 0.5579(2) 0.4598(3) 0.0682(11) Uani d . 1 C
H21A 0.8179 0.5341 0.4579 0.082 Uiso calc R 1 H
C22 0.7401(5) 0.6222(2) 0.5191(3) 0.0648(11) Uani d . 1 C
H22A 0.8289 0.6407 0.5571 0.078 Uiso calc R 1 H
C23 0.5005(4) 0.6334(2) 0.4690(3) 0.0555(10) Uani d . 1 C
H23A 0.4193 0.6599 0.4707 0.067 Uiso calc R 1 H
C24 0.4847(4) 0.5681(2) 0.4076(3) 0.0589(10) Uani d . 1 C
H24A 0.3952 0.5506 0.3699 0.071 Uiso calc R 1 H
B1 0.5483(6) -0.0098(3) 0.2181(4) 0.0737(15) Uani d . 1 B
F1 0.4152(3) 0.0041(2) 0.2198(2) 0.1280(11) Uani d . 1 F
F2 0.5481(3) -0.05683(16) 0.1409(2) 0.1010(9) Uani d . 1 F
F3 0.6225(3) -0.05003(15) 0.3033(2) 0.1138(10) Uani d . 1 F
F4 0.6183(3) 0.06071(15) 0.2170(2) 0.1156(10) Uani d . 1 F

loop_
_atom_site_aniso_label
_atom_site_aniso_U_11
_atom_site_aniso_U_22
_atom_site_aniso_U_33
_atom_site_aniso_U_12
_atom_site_aniso_U_13
_atom_site_aniso_U_23
Cu1 0.0582(3) 0.0462(3) 0.0687(3) 0.0017(2) 0.0081(2) 0.0021(2)
N1 0.0517(19) 0.0365(16) 0.062(2) -0.0026(15) 0.0079(16) 0.0050(14)
N2 0.055(2) 0.0389(17) 0.055(2) 0.0024(14) 0.0135(16) 0.0032(15)
C1 0.060(3) 0.039(2) 0.082(3) -0.0042(18) 0.009(2) 0.0092(19)
C2 0.056(3) 0.047(3) 0.076(3) 0.0091(19) 0.009(2) 0.0088(19)
C3 0.049(2) 0.051(2) 0.070(3) 0.0025(19) 0.018(2) 0.001(2)
C4 0.055(2) 0.038(2) 0.057(2) -0.0024(17) 0.021(2) 0.0007(17)
C5 0.055(2) 0.035(2) 0.044(2) 0.0009(17) 0.0107(18) -0.0021(15)
C6 0.048(2) 0.040(2) 0.053(2) -0.0028(16) 0.0114(18) 0.0010(17)
C7 0.048(2) 0.046(2) 0.060(2) 0.0008(17) 0.0175(19) 0.0022(18)
C8 0.048(2) 0.035(2) 0.053(2) -0.0016(16) 0.0134(19) 0.0001(17)
C9 0.059(3) 0.064(3) 0.076(3) 0.012(2) 0.035(2) 0.023(2)
C10 0.065(3) 0.067(3) 0.069(3) 0.008(2) 0.029(2) 0.025(2)
C11 0.054(3) 0.053(2) 0.054(3) 0.0069(19) 0.019(2) 0.0025(19)
C12 0.061(3) 0.051(2) 0.045(2) 0.0021(19) 0.0191(19) 0.0063(18)
N3 0.064(2) 0.0440(18) 0.053(2) -0.0012(15) 0.0046(16) 0.0052(16)
N4 0.056(2) 0.0474(18) 0.058(2) -0.0004(16) 0.0178(17) 0.0028(15)
C13 0.075(3) 0.049(2) 0.066(3) -0.004(2) 0.005(2) -0.002(2)
C14 0.094(4) 0.061(3) 0.071(3) 0.009(3) 0.019(3) -0.011(2)
C15 0.085(4) 0.086(3) 0.078(3) 0.019(3) 0.034(3) 0.002(3)
C16 0.066(3) 0.059(3) 0.080(3) 0.001(2) 0.023(3) 0.006(2)
C17 0.055(3) 0.047(2) 0.055(3) 0.0027(19) 0.007(2) 0.0084(19)
C18 0.066(3) 0.057(3) 0.054(3) -0.007(2) 0.013(2) 0.016(2)
C19 0.068(3) 0.071(3) 0.064(3) 0.002(2) 0.017(2) 0.012(2)
C20 0.082(3) 0.040(2) 0.054(3) 0.007(2) 0.030(2) 0.0084(18)
C21 0.065(3) 0.064(3) 0.073(3) 0.001(2) 0.019(2) -0.002(2)
C22 0.060(3) 0.060(3) 0.074(3) 0.002(2) 0.021(2) 0.004(2)
C23 0.062(3) 0.044(2) 0.059(3) 0.0043(19) 0.018(2) 0.0074(19)
C24 0.067(3) 0.058(2) 0.046(2) -0.007(2) 0.011(2) 0.0047(19)
B1 0.083(4) 0.054(3) 0.090(4) -0.004(3) 0.035(3) -0.002(3)
F1 0.093(2) 0.173(3) 0.136(3) 0.015(2) 0.062(2) 0.019(2)
F2 0.102(2) 0.101(2) 0.105(2) -0.0309(16) 0.0400(18) -0.0252(17)
F3 0.151(3) 0.0751(18) 0.106(2) 0.0160(18) 0.030(2) 0.0009(16)
F4 0.158(3) 0.0634(17) 0.149(3) -0.0358(17) 0.082(2) -0.0100(16)

loop_
_atom_type_symbol
_atom_type_description
_atom_type_scat_dispersion_real
_atom_type_scat_dispersion_imag
_atom_type_scat_source
C C 0.0033 0.0016 'International Tables Vol C Tables 4.2.6.8 and 6.1.1.4'
H H 0.0000 0.0000 'International Tables Vol C Tables 4.2.6.8 and 6.1.1.4'
B B 0.0013 0.0007 'International Tables Vol C Tables 4.2.6.8 and 6.1.1.4'
N N 0.0061 0.0033 'International Tables Vol C Tables 4.2.6.8 and 6.1.1.4'
F F 0.0171 0.0103 'International Tables Vol C Tables 4.2.6.8 and 6.1.1.4'
Cu Cu 0.3201 1.2651 'International Tables Vol C Tables 4.2.6.8 and 6.1.1.4'

loop_
_geom_angle_atom_site_label_1
_geom_angle_atom_site_label_2
_geom_angle_atom_site_label_3
_geom_angle_site_symmetry_1
_geom_angle_site_symmetry_3
_geom_angle
_geom_angle_publ_flag
N2 Cu1 N4 3_656 3_666 102.70(12) yes
N2 Cu1 N1 3_656 . 120.96(11) yes
N4 Cu1 N1 3_666 . 109.40(12) yes
N2 Cu1 N3 3_656 . 105.74(12) yes
N4 Cu1 N3 3_666 . 120.31(11) yes
N1 Cu1 N3 . . 98.91(11) yes
C1 N1 C5 . . 116.6(3) yes
C1 N1 Cu1 . . 114.2(2) yes
C5 N1 Cu1 . . 128.0(2) yes
C10 N2 C11 . . 116.1(3) yes
C10 N2 Cu1 . 3_656 122.2(3) yes
C11 N2 Cu1 . 3_656 121.3(3) yes
N1 C1 C2 . . 124.8(3) yes
N1 C1 H1A . . 117.6 ?
C2 C1 H1A . . 117.6 ?
C1 C2 C3 . . 118.5(3) ?
C1 C2 H2A . . 120.7 ?
C3 C2 H2A . . 120.7 ?
C4 C3 C2 . . 118.2(4) ?
C4 C3 H3A . . 120.9 ?
C2 C3 H3A . . 120.9 ?
C3 C4 C5 . . 120.6(3) ?
C3 C4 H4A . . 119.7 ?
C5 C4 H4A . . 119.7 ?
N1 C5 C4 . . 121.3(3) ?
N1 C5 C6 . . 116.5(3) ?
C4 C5 C6 . . 122.2(3) ?
C7 C6 C5 . . 125.4(3) ?
C7 C6 H6A . . 117.3 ?
C5 C6 H6A . . 117.3 ?
C6 C7 C8 . . 126.2(3) ?
C6 C7 H7A . . 116.9 ?
C8 C7 H7A . . 116.9 ?
C12 C8 C9 . . 116.3(3) ?
C12 C8 C7 . . 123.7(3) ?
C9 C8 C7 . . 119.9(3) ?
C10 C9 C8 . . 120.5(4) ?
C10 C9 H9A . . 119.8 ?
C8 C9 H9A . . 119.8 ?
N2 C10 C9 . . 123.5(3) ?
N2 C10 H10A . . 118.3 ?
C9 C10 H10A . . 118.3 ?
N2 C11 C12 . . 123.7(3) ?
N2 C11 H11A . . 118.1 ?
C12 C11 H11A . . 118.1 ?
C8 C12 C11 . . 119.8(3) ?
C8 C12 H12A . . 120.1 ?
C11 C12 H12A . . 120.1 ?
C13 N3 C17 . . 117.9(4) yes
C13 N3 Cu1 . . 115.5(3) yes
C17 N3 Cu1 . . 123.5(3) yes
C23 N4 C22 . . 116.5(3) yes
C23 N4 Cu1 . 3_666 119.7(3) yes
C22 N4 Cu1 . 3_666 123.6(3) yes
N3 C13 C14 . . 123.5(4) yes
N3 C13 H13A . . 118.2 ?
C14 C13 H13A . . 118.2 ?
C15 C14 C13 . . 118.4(4) ?
C15 C14 H14A . . 120.8 ?
C13 C14 H14A . . 120.8 ?
C14 C15 C16 . . 119.5(4) ?
C14 C15 H15A . . 120.2 ?
C16 C15 H15A . . 120.2 ?
C15 C16 C17 . . 119.4(4) ?
C15 C16 H16A . . 120.3 ?
C17 C16 H16A . . 120.3 ?
N3 C17 C16 . . 121.3(4) yes
N3 C17 C18 . . 115.3(3) yes
C16 C17 C18 . . 123.3(4) ?
C19 C18 C17 . . 124.0(4) ?
C19 C18 H18A . . 118.0 ?
C17 C18 H18A . . 118.0 ?
C18 C19 C20 . . 125.1(4) ?
C18 C19 H19A . . 117.5 ?
C20 C19 H19A . . 117.5 ?
C21 C20 C24 . . 117.7(4) ?
C21 C20 C19 . . 120.0(4) ?
C24 C20 C19 . . 122.3(4) ?
C20 C21 C22 . . 119.8(4) ?
C20 C21 H21A . . 120.1 ?
C22 C21 H21A . . 120.1 ?
N4 C22 C21 . . 124.1(4) ?
N4 C22 H22A . . 118.0 ?
C21 C22 H22A . . 118.0 ?
N4 C23 C24 . . 123.4(4) ?
N4 C23 H23A . . 118.3 ?
C24 C23 H23A . . 118.3 ?
C23 C24 C20 . . 118.5(4) ?
C23 C24 H24A . . 120.7 ?
C20 C24 H24A . . 120.7 ?
F1 B1 F4 . . 111.3(4) ?
F1 B1 F2 . . 112.0(5) ?
F4 B1 F2 . . 109.8(4) ?
F1 B1 F3 . . 107.5(4) ?
F4 B1 F3 . . 107.2(5) ?
F2 B1 F3 . . 108.7(4) ?

loop_
_geom_bond_atom_site_label_1
_geom_bond_atom_site_label_2
_geom_bond_site_symmetry_2
_geom_bond_distance
_geom_bond_publ_flag
Cu1 N2 3_656 2.052(3) yes
Cu1 N4 3_666 2.054(3) yes
Cu1 N1 . 2.072(3) yes
Cu1 N3 . 2.133(3) yes
N1 C1 . 1.343(4) yes
N1 C5 . 1.360(4) yes
N2 C10 . 1.323(4) yes
N2 C11 . 1.332(4) yes
N2 Cu1 3_656 2.052(3) yes
C1 C2 . 1.356(5) ?
C1 H1A . 0.9300 ?
C2 C3 . 1.378(5) ?
C2 H2A . 0.9300 ?
C3 C4 . 1.377(5) ?
C3 H3A . 0.9300 ?
C4 C5 . 1.376(5) ?
C4 H4A . 0.9300 ?
C5 C6 . 1.467(4) ?
C6 C7 . 1.322(4) ?
C6 H6A . 0.9300 ?
C7 C8 . 1.467(5) ?
C7 H7A . 0.9300 ?
C8 C12 . 1.370(5) ?
C8 C9 . 1.377(5) ?
C9 C10 . 1.369(5) ?
C9 H9A . 0.9300 ?
C10 H10A . 0.9300 ?
C11 C12 . 1.377(5) ?
C11 H11A . 0.9300 ?
C12 H12A . 0.9300 ?
N3 C13 . 1.335(5) yes
N3 C17 . 1.347(4) yes
N4 C23 . 1.334(4) yes
N4 C22 . 1.337(5) yes
N4 Cu1 3_666 2.054(3) yes
C13 C14 . 1.369(6) ?
C13 H13A . 0.9300 ?
C14 C15 . 1.361(6) ?
C14 H14A . 0.9300 ?
C15 C16 . 1.375(6) ?
C15 H15A . 0.9300 ?
C16 C17 . 1.380(5) ?
C16 H16A . 0.9300 ?
C17 C18 . 1.506(5) ?
C18 C19 . 1.302(5) ?
C18 H18A . 0.9300 ?
C19 C20 . 1.483(5) ?
C19 H19A . 0.9300 ?
C20 C21 . 1.358(5) ?
C20 C24 . 1.405(5) ?
C21 C22 . 1.364(5) ?
C21 H21A . 0.9300 ?
C22 H22A . 0.9300 ?
C23 C24 . 1.382(5) ?
C23 H23A . 0.9300 ?
C24 H24A . 0.9300 ?
B1 F1 . 1.358(6) ?
B1 F4 . 1.365(5) ?
B1 F2 . 1.372(6) ?
B1 F3 . 1.393(6) ?

loop_
_geom_hbond_atom_site_label_D
_geom_hbond_atom_site_label_H
_geom_hbond_atom_site_label_A
_geom_hbond_site_symmetry_A
_geom_hbond_distance_DH
_geom_hbond_distance_HA
_geom_hbond_distance_DA
_geom_hbond_angle_DHA
C12 H12A F1 . 0.93 2.48 3.409(5) 173
C22 H22A F2 2 0.93 2.54 3.195(5) 128
C2 H2A F3 4_666 0.93 2.43 3.192(4) 139
C3 H3A F4 1_455 0.93 2.47 3.174(5) 133

loop_
_geom_torsion_atom_site_label_1
_geom_torsion_atom_site_label_2
_geom_torsion_atom_site_label_3
_geom_torsion_atom_site_label_4
_geom_torsion_site_symmetry_1
_geom_torsion
N2 Cu1 N1 C1 3_656 177.8(3)
N4 Cu1 N1 C1 3_666 58.9(3)
N3 Cu1 N1 C1 . -67.8(3)
N2 Cu1 N1 C5 3_656 11.2(3)
N4 Cu1 N1 C5 3_666 -107.7(3)
N3 Cu1 N1 C5 . 125.7(3)
C5 N1 C1 C2 . 1.5(6)
Cu1 N1 C1 C2 . -166.6(3)
N1 C1 C2 C3 . -0.5(6)
C1 C2 C3 C4 . -0.4(6)
C2 C3 C4 C5 . 0.1(5)
C1 N1 C5 C4 . -1.7(5)
Cu1 N1 C5 C4 . 164.5(3)
C1 N1 C5 C6 . 175.5(3)
Cu1 N1 C5 C6 . -18.2(4)
C3 C4 C5 N1 . 1.0(5)
C3 C4 C5 C6 . -176.1(3)
N1 C5 C6 C7 . 151.5(3)
C4 C5 C6 C7 . -31.3(5)
C5 C6 C7 C8 . 178.2(3)
C6 C7 C8 C12 . -18.8(6)
C6 C7 C8 C9 . 159.7(4)
C12 C8 C9 C10 . 3.0(6)
C7 C8 C9 C10 . -175.6(4)
C11 N2 C10 C9 . -2.0(6)
Cu1 N2 C10 C9 3_656 171.4(3)
C8 C9 C10 N2 . -1.0(7)
C10 N2 C11 C12 . 3.1(5)
Cu1 N2 C11 C12 3_656 -170.3(3)
C9 C8 C12 C11 . -1.9(5)
C7 C8 C12 C11 . 176.6(3)
N2 C11 C12 C8 . -1.2(6)
N2 Cu1 N3 C13 3_656 68.9(3)
N4 Cu1 N3 C13 3_666 -175.7(3)
N1 Cu1 N3 C13 . -56.9(3)
N2 Cu1 N3 C17 3_656 -90.7(3)
N4 Cu1 N3 C17 3_666 24.7(3)
N1 Cu1 N3 C17 . 143.5(3)
C17 N3 C13 C14 . 0.2(6)
Cu1 N3 C13 C14 . -160.6(3)
N3 C13 C14 C15 . 1.6(7)
C13 C14 C15 C16 . -1.9(7)
C14 C15 C16 C17 . 0.5(7)
C13 N3 C17 C16 . -1.7(5)
Cu1 N3 C17 C16 . 157.5(3)
C13 N3 C17 C18 . 174.4(3)
Cu1 N3 C17 C18 . -26.5(4)
C15 C16 C17 N3 . 1.4(6)
C15 C16 C17 C18 . -174.3(4)
N3 C17 C18 C19 . 146.0(4)
C16 C17 C18 C19 . -38.1(6)
C17 C18 C19 C20 . 178.7(3)
C18 C19 C20 C21 . 161.0(4)
C18 C19 C20 C24 . -20.4(6)
C24 C20 C21 C22 . 1.3(6)
C19 C20 C21 C22 . 180.0(3)
C23 N4 C22 C21 . -1.3(5)
Cu1 N4 C22 C21 3_666 172.9(3)
C20 C21 C22 N4 . -0.4(6)
C22 N4 C23 C24 . 2.1(5)
Cu1 N4 C23 C24 3_666 -172.4(3)
N4 C23 C24 C20 . -1.2(5)
C21 C20 C24 C23 . -0.6(5)
C19 C20 C24 C23 . -179.2(3)
